data_9012178
loop_
_publ_author_name
'Knop, O.'
'Cameron, T. S.'
'Jochem, K.'

_publ_section_title
;
 What is the true space group of weberite?
 Sample: Imma refinement, T = 133 K
;
_journal_name_full 'Journal of Solid State Chemistry'
_journal_page_first 213
_journal_page_last 221
_journal_paper_doi 10.1016/0022-4596(82)90231-6
_journal_volume 43
_journal_year 1982
_chemical_compound_source 'Ivigtut, Greenland'
_chemical_formula_sum 'Al F7 Mg Na2'
_chemical_name_mineral Weberite
_symmetry_space_group_name_H-M 'I m m a'
_cell_angle_alpha 90
_cell_angle_beta 90
_cell_angle_gamma 90
_cell_length_a 7.050
_cell_length_b 9.979
_cell_length_c 7.297
_cell_formula_units_Z 4
_cell_volume 513.358
_database_code_amcsd 0013478
_diffrn_ambient_temperature 133
_exptl_crystal_density_diffrn 2.979
_cod_original_formula_sum 'Na2 Mg Al F7'
_cod_database_code 9012178

loop_
_space_group_symop_operation_xyz
x,y,z
1/2+x,1/2+y,1/2+z
x,-y,z
1/2+x,1/2-y,1/2+z
-x,1/2+y,1/2-z
1/2-x,+y,-z
-x,y,z
1/2-x,1/2+y,1/2+z
x,1/2-y,1/2-z
1/2+x,-y,-z
x,1/2+y,1/2-z
1/2+x,+y,-z
-x,-y,z
1/2-x,1/2-y,1/2+z
-x,1/2-y,1/2-z
1/2-x,-y,-z

loop_
_atom_site_aniso_label
_atom_site_aniso_U_11
_atom_site_aniso_U_22
_atom_site_aniso_U_33
_atom_site_aniso_U_12
_atom_site_aniso_U_13
_atom_site_aniso_U_23
Na1 0.01110 0.01190 0.04430 0.00000 -0.00330 0.00000
Na2 0.01430 0.02470 0.01230 0.00000 0.00000 0.00720
Mg 0.00450 0.00450 0.00750 0.00000 0.00050 0.00000
Al 0.00490 0.00470 0.00740 0.00000 0.00000 0.00130
F1 0.00510 0.01340 0.01110 0.00000 0.00000 0.00000
F3 0.01200 0.01050 0.00940 0.00000 0.00000 0.00020
F5 0.00850 0.00880 0.01410 0.00320 0.00140 -0.00380

loop_
_atom_site_label
_atom_site_fract_x
_atom_site_fract_y
_atom_site_fract_z
Na1 0.25000 0.00000 0.50000
Na2 0.00000 0.25000 0.75000
Mg 0.25000 0.00000 0.00000
Al 0.00000 0.25000 0.25000
F1 0.00000 0.00000 0.88620
F3 0.00000 0.16440 0.47130
F5 0.18450 0.13740 0.18040

loop_
_cod_related_entry_id
_cod_related_entry_database
_cod_related_entry_code
1 AMCSD 0013478
